data_1527449
loop_
_publ_author_name
'Gribanov, A.V.'
'Seropegin, Yu.D.'
'Aksel'rud, L.G.'
'Bodak, O.I.'
'Pavlyuk, V.V.'
'Velikhovskii, A.A.'
'Nikiforov, V.N.'

_publ_section_title
;
 Crystal structure of the new compound Ce3 Pt23 Ge11
;
_journal_name_full 'Journal of Alloys Compd.'
_journal_page_first 133
_journal_page_last 136
_journal_volume 202
_journal_year 1993
_chemical_formula_sum 'Ce3 Ge10.72 Pt23.28'
_space_group_IT_number 216
_symmetry_space_group_name_Hall 'F -4 2 3'
_symmetry_space_group_name_H-M 'F -4 3 m'
_cell_angle_alpha 90
_cell_angle_beta 90
_cell_angle_gamma 90
_cell_formula_units_Z 8
_cell_length_a 17.1833
_cell_length_b 17.1833
_cell_length_c 17.1833
_cell_volume 5073.641
_citation_journal_id_ASTM JALCEU
_cod_data_source_file Gribanov_JALCEU_1993_291.cif
_cod_data_source_block Ce3Ge10.72Pt23.28
_cod_database_code 1527449

loop_
_symmetry_equiv_pos_as_xyz
x,y,z
y,-x,-z
-x,-y,z
-y,x,-z
x,-y,-z
-y,-x,z
-x,y,-z
y,x,z
z,x,y
x,-z,-y
-z,-x,y
-x,z,-y
z,-x,-y
-x,-z,y
-z,x,-y
x,z,y
y,z,x
y,-z,-x
-z,-y,x
-y,z,-x
z,y,x
-y,-z,x
-z,y,-x
z,-y,-x
x,y+1/2,z+1/2
y,-x+1/2,-z+1/2
-x,-y+1/2,z+1/2
-y,x+1/2,-z+1/2
x,-y+1/2,-z+1/2
-y,-x+1/2,z+1/2
-x,y+1/2,-z+1/2
y,x+1/2,z+1/2
z,x+1/2,y+1/2
x,-z+1/2,-y+1/2
-z,-x+1/2,y+1/2
-x,z+1/2,-y+1/2
z,-x+1/2,-y+1/2
-x,-z+1/2,y+1/2
-z,x+1/2,-y+1/2
x,z+1/2,y+1/2
y,z+1/2,x+1/2
y,-z+1/2,-x+1/2
-z,-y+1/2,x+1/2
-y,z+1/2,-x+1/2
z,y+1/2,x+1/2
-y,-z+1/2,x+1/2
-z,y+1/2,-x+1/2
z,-y+1/2,-x+1/2
x+1/2,y,z+1/2
y+1/2,-x,-z+1/2
-x+1/2,-y,z+1/2
-y+1/2,x,-z+1/2
x+1/2,-y,-z+1/2
-y+1/2,-x,z+1/2
-x+1/2,y,-z+1/2
y+1/2,x,z+1/2
z+1/2,x,y+1/2
x+1/2,-z,-y+1/2
-z+1/2,-x,y+1/2
-x+1/2,z,-y+1/2
z+1/2,-x,-y+1/2
-x+1/2,-z,y+1/2
-z+1/2,x,-y+1/2
x+1/2,z,y+1/2
y+1/2,z,x+1/2
y+1/2,-z,-x+1/2
-z+1/2,-y,x+1/2
-y+1/2,z,-x+1/2
z+1/2,y,x+1/2
-y+1/2,-z,x+1/2
-z+1/2,y,-x+1/2
z+1/2,-y,-x+1/2
x+1/2,y+1/2,z
y+1/2,-x+1/2,-z
-x+1/2,-y+1/2,z
-y+1/2,x+1/2,-z
x+1/2,-y+1/2,-z
-y+1/2,-x+1/2,z
-x+1/2,y+1/2,-z
y+1/2,x+1/2,z
z+1/2,x+1/2,y
x+1/2,-z+1/2,-y
-z+1/2,-x+1/2,y
-x+1/2,z+1/2,-y
z+1/2,-x+1/2,-y
-x+1/2,-z+1/2,y
-z+1/2,x+1/2,-y
x+1/2,z+1/2,y
y+1/2,z+1/2,x
y+1/2,-z+1/2,-x
-z+1/2,-y+1/2,x
-y+1/2,z+1/2,-x
z+1/2,y+1/2,x
-y+1/2,-z+1/2,x
-z+1/2,y+1/2,-x
z+1/2,-y+1/2,-x

loop_
_atom_site_label
_atom_site_type_symbol
_atom_site_fract_x
_atom_site_fract_y
_atom_site_fract_z
_atom_site_occupancy
_atom_site_U_iso_or_equiv
Ge1 Ge 0.0857 0.0857 0.0857 1 0.0
Ge3 Ge 0.8575 0.8575 0.8575 1 0.0
Ge4 Ge 0.0785 0.25 0.25 1 0.0
Pt5 Pt 0.9427 0.9427 0.9427 1 0.0
Pt7 Pt 0.6219 0.25 0.25 1 0.0
Pt4 Pt 0.1639 0.1639 0.1639 1 0.0
Pt2 Pt 0.1653 0.1653 0.5041 0.78 0.0
Pt8 Pt 0.1659 0.1659 0.9979 1 0.0
Ge6 Ge 0.1653 0.1653 0.5041 0.22 0.0
Pt1 Pt 0.6462 0.6462 0.6462 0.8 0.0
Pt6 Pt 0.3287 0.3287 0.3287 1 0.0
Pt3 Pt 0.5598 0.5598 0.5598 1 0.0
Ge2 Ge 0.4172 0.4172 0.4172 1 0.0
Ce1 Ce 0.2482 0 0 1 0.0
Ge5 Ge 0.6462 0.6462 0.6462 0.2 0.0
